data_1556957
loop_
_publ_author_name
'Jantti, Anu'
'Rissanen, Kari'
'Valkonen, Jussi'

_publ_section_title
;
 Synthesis of Open-Chain Schiff-Base Ligand
 1,3-Di(pyridine-2-carboxaldimino)propane Incorporating Nitrogen-Donor
 Atoms and Crystal Structures of Its CoII, CuII and ZnII Complexes
;
_journal_name_full 'Acta Chemica Scandinavica'
_journal_page_first 1010
_journal_page_last 1016
_journal_paper_doi 10.3891/acta.chem.scand.52-1010
_journal_volume 52
_journal_year 1998
_chemical_formula_sum 'C15 H16 Cl2 N4 O8 Zn'
_chemical_formula_weight 516.59
_space_group_IT_number 2
_space_group_name_Hall '-P 1'
_space_group_name_H-M_alt 'P -1'
_symmetry_cell_setting triclinic
_symmetry_Int_Tables_number 2
_symmetry_space_group_name_Hall '-P 1'
_symmetry_space_group_name_H-M 'P -1'
_cell_angle_alpha 82.13(2)
_cell_angle_beta 83.10(2)
_cell_angle_gamma 75.56(2)
_cell_formula_units_Z 4
_cell_length_a 8.748(2)
_cell_length_b 9.169(2)
_cell_length_c 25.081(6)
_cell_volume 1922.1(8)
_diffrn_ambient_temperature 180
_diffrn_radiation_probe x-ray
_diffrn_radiation_type MoK\a
_diffrn_radiation_wavelength 0.71069
_exptl_absorpt_coefficient_mu 1.61
_exptl_crystal_density_diffrn 1.785
_exptl_crystal_F_000 1018
_refine_ls_goodness_of_fit_ref 1.016
_refine_ls_number_parameters 527
_refine_ls_number_reflns 6739
_refine_ls_R_factor_all 0.0574
_refine_ls_R_factor_gt 0.0453
_refine_ls_wR_factor_gt 0.1028
_refine_ls_wR_factor_ref 0.1113
_cod_data_source_file Acta-Chem-Scand-1998-52-1010-3.cif
_cod_data_source_block 3
_cod_database_code 1556957

loop_
_space_group_symop_id
_space_group_symop_operation_xyz
1 x,y,z
2 -x,-y,-z

loop_
_atom_site_label
_atom_site_type_symbol
_atom_site_thermal_displace_type
_atom_site_fract_x
_atom_site_fract_y
_atom_site_fract_z
_atom_site_occupancy
_atom_site_U_iso_or_equiv
_atom_site_calc_flag
_atom_site_refinement_flags
_atom_site_disorder_assembly
_atom_site_disorder_group
Zn1 Zn Uiso 0.63420(10) 0.68070(10) 0.35060(10) 1.000 0.0240(10) . . . .
Zn2 Zn Uiso 0.65270(10) 0.18710(10) 0.12700(10) 1.000 0.0240(10) . . . .
Cl1 Cl Uiso 0.3172(3) 0.9649(2) 0.33310(10) 1.000 0.0270(10) . . . .
Cl2 Cl Uiso 0.7829(3) 0.3517(3) 0.42760(10) 1.000 0.0370(10) . . . .
Cl3 Cl Uiso 0.8355(3) -0.1543(3) 0.08720(10) 1.000 0.0270(10) . . . .
Cl4 Cl Uiso 0.3279(2) 0.4509(2) 0.15410(10) 1.000 0.0240(10) . . . .
O11A O Uiso 0.4879(8) 0.9108(8) 0.3245(3) 1.000 0.037(2) . . . .
O12A O Uiso 0.2780(9) 1.1219(8) 0.3142(4) 1.000 0.050(2) . . . .
O13A O Uiso 0.2454(9) 0.8834(9) 0.3022(3) 1.000 0.045(2) . . . .
O14A O Uiso 0.2672(11) 0.9355(10) 0.3888(3) 1.000 0.056(2) . . . .
O21A O Uiso 0.7880(8) 0.4430(7) 0.3760(3) 0.600 0.030(2) . . . .
O22' O Uiso 0.924(3) 0.230(3) 0.4273(10) 0.400 0.062(4) . . . .
O22A O Uiso 0.871(2) 0.2035(18) 0.4244(7) 0.600 0.062(4) . . . .
O23' O Uiso 0.659(3) 0.264(2) 0.4182(9) 0.400 0.064(3) . . . .
O23A O Uiso 0.6332(19) 0.3787(19) 0.4555(7) 0.600 0.064(3) . . . .
O24' O Uiso 0.694(3) 0.433(3) 0.4673(8) 0.400 0.061(3) . . . .
O24A O Uiso 0.8763(19) 0.4186(18) 0.4615(6) 1.000 0.061(3) . . . .
N1A N Uiso 0.6831(9) 0.7641(8) 0.4191(3) 1.000 0.024(2) . . . .
N2A N Uiso 0.8493(9) 0.7458(8) 0.3217(3) 1.000 0.025(2) . . . .
N3A N Uiso 0.6281(9) 0.6116(8) 0.2743(3) 1.000 0.023(2) . . . .
N4A N Uiso 0.4370(8) 0.5832(8) 0.3656(3) 1.000 0.022(2) . . . .
C2A C Uiso 0.5984(12) 0.7822(11) 0.4665(4) 1.000 0.029(2) . . . .
C3A C Uiso 0.6507(13) 0.8354(11) 0.5088(4) 1.000 0.034(2) . . . .
C4A C Uiso 0.7960(13) 0.8703(12) 0.5017(4) 1.000 0.037(2) . . . .
C5A C Uiso 0.8860(12) 0.8522(12) 0.4528(4) 1.000 0.035(2) . . . .
C6A C Uiso 0.8257(10) 0.7999(10) 0.4124(4) 1.000 0.025(2) . . . .
C7A C Uiso 0.9125(11) 0.7854(10) 0.3585(4) 1.000 0.028(2) . . . .
C8A C Uiso 0.9324(12) 0.7381(11) 0.2671(4) 1.000 0.031(2) . . . .
C9A C Uiso 0.9044(11) 0.6106(11) 0.2395(4) 1.000 0.030(2) . . . .
C10A C Uiso 0.7357(11) 0.6330(12) 0.2256(4) 1.000 0.030(2) . . . .
C11A C Uiso 0.5212(11) 0.5422(10) 0.2732(4) 1.000 0.025(2) . . . .
C12A C Uiso 0.4123(10) 0.5235(10) 0.3218(4) 1.000 0.022(2) . . . .
O12B O Uiso 0.2522(9) 0.4356(8) 0.1095(3) 1.000 0.039(2) . . . .
C13A C Uiso 0.2921(12) 0.4498(11) 0.3221(4) 1.000 0.032(2) . . . .
O13B O Uiso 0.2781(9) 0.6001(8) 0.1678(3) 1.000 0.043(2) . . . .
C14A C Uiso 0.1919(12) 0.4381(12) 0.3686(4) 1.000 0.035(2) . . . .
O14B O Uiso 0.2942(10) 0.3450(8) 0.1990(3) 1.000 0.043(2) . . . .
C15A C Uiso 0.2147(11) 0.4995(11) 0.4134(4) 1.000 0.029(2) . . . .
C16A C Uiso 0.3402(11) 0.5704(10) 0.4103(4) 1.000 0.025(2) . . . .
O21B O Uiso 0.8034(8) -0.0632(7) 0.1316(2) 1.000 0.0280(10) . . . .
O22B O Uiso 0.9433(10) -0.2926(9) 0.1022(3) 1.000 0.048(2) . . . .
O23B O Uiso 0.9048(11) -0.0705(10) 0.0423(3) 1.000 0.054(2) . . . .
O24B O Uiso 0.6904(9) -0.1787(10) 0.0751(3) 1.000 0.050(2) . . . .
O116 O Uiso 0.4994(7) 0.4175(8) 0.1405(3) 1.000 0.034(2) . . . .
N1B N Uiso 0.7287(8) 0.1823(8) 0.2045(3) 1.000 0.022(2) . . . .
N2B N Uiso 0.8570(9) 0.2701(9) 0.1070(3) 1.000 0.025(2) . . . .
N3B N Uiso 0.6046(9) 0.2266(9) 0.0451(3) 1.000 0.026(2) . . . .
N4B N Uiso 0.4622(8) 0.0854(8) 0.1306(3) 1.000 0.022(2) . . . .
C2B C Uiso 0.6596(11) 0.1492(10) 0.2536(4) 1.000 0.026(2) . . . .
C3B C Uiso 0.7329(12) 0.1406(11) 0.3004(4) 1.000 0.029(2) . . . .
C4B C Uiso 0.8833(12) 0.1648(11) 0.2966(4) 1.000 0.030(2) . . . .
C5B C Uiso 0.9554(11) 0.2022(11) 0.2460(4) 1.000 0.028(2) . . . .
C6B C Uiso 0.8739(10) 0.2122(10) 0.2011(4) 1.000 0.022(2) . . . .
C7B C Uiso 0.9362(10) 0.2651(10) 0.1463(4) 1.000 0.026(2) . . . .
C8B C Uiso 0.9119(12) 0.3295(13) 0.0523(4) 1.000 0.036(2) . . . .
C9B C Uiso 0.7734(13) 0.4114(12) 0.0202(4) 1.000 0.035(2) . . . .
C10B C Uiso 0.6882(12) 0.3058(13) 0.0005(4) 1.000 0.035(2) . . . .
C11B C Uiso 0.4832(11) 0.1835(10) 0.0371(4) 1.000 0.027(2) . . . .
C12B C Uiso 0.4054(10) 0.0986(10) 0.0820(4) 1.000 0.023(2) . . . .
C13B C Uiso 0.2852(11) 0.0318(11) 0.0742(4) 1.000 0.030(2) . . . .
C14B C Uiso 0.2227(12) -0.0520(12) 0.1177(4) 1.000 0.035(2) . . . .
C15B C Uiso 0.2803(12) -0.0654(11) 0.1672(4) 1.000 0.032(2) . . . .
C16B C Uiso 0.4000(11) 0.0058(10) 0.1720(4) 1.000 0.027(2) . . . .

loop_
_geom_angle_atom_site_label_1
_geom_angle_atom_site_label_2
_geom_angle_atom_site_label_3
_geom_angle
_geom_angle_site_symmetry_1
_geom_angle_site_symmetry_2
_geom_angle_site_symmetry_3
_geom_angle_publ_flag
O11A Zn1 O21A 178.9(3) . . . yes
O11A Zn1 N1A 89.4(3) . . . yes
O11A Zn1 N2A 92.1(3) . . . yes
O11A Zn1 N3A 90.5(3) . . . yes
O11A Zn1 N4A 93.4(3) . . . yes
O21A Zn1 N1A 91.3(3) . . . yes
O21A Zn1 N2A 87.2(3) . . . yes
O21A Zn1 N3A 88.7(3) . . . yes
O21A Zn1 N4A 87.1(3) . . . yes
N1A Zn1 N2A 79.0(3) . . . yes
N1A Zn1 N3A 167.9(3) . . . yes
N1A Zn1 N4A 112.7(3) . . . yes
N2A Zn1 N3A 89.0(3) . . . yes
N2A Zn1 N4A 167.1(3) . . . yes
N3A Zn1 N4A 79.4(3) . . . yes
O116 Zn2 N4B 94.5(3) . . . yes
N1B Zn2 N2B 78.7(3) . . . yes
N1B Zn2 N3B 168.0(3) . . . yes
N1B Zn2 N4B 112.0(3) . . . yes
N2B Zn2 N3B 90.3(3) . . . yes
N2B Zn2 N4B 167.4(3) . . . yes
N3B Zn2 N4B 79.6(3) . . . yes
O21B Zn2 O116 168.6(3) . . . yes
O21B Zn2 N1B 84.1(2) . . . yes
O21B Zn2 N2B 91.2(3) . . . yes
O21B Zn2 N3B 101.0(3) . . . yes
O21B Zn2 N4B 83.6(3) . . . yes
O116 Zn2 N1B 86.2(3) . . . yes
O116 Zn2 N2B 92.8(3) . . . yes
O116 Zn2 N3B 89.7(3) . . . yes
O11A Cl1 O12A 107.8(5) . . . yes
O11A Cl1 O13A 108.1(5) . . . yes
O11A Cl1 O14A 109.6(5) . . . yes
O12A Cl1 O13A 109.8(5) . . . yes
O12A Cl1 O14A 112.5(5) . . . yes
O13A Cl1 O14A 108.9(5) . . . yes
O21A Cl2 O22' 107.3(10) . . . yes
O23' Cl2 O24' 97.5(14) . . . yes
O23' Cl2 O24A 155.2(10) . . . yes
O23A Cl2 O24' 38.5(13) . . . yes
O23A Cl2 O24A 102.3(9) . . . yes
O24' Cl2 O24A 64.8(13) . . . yes
O21A Cl2 O24' 112.1(10) . . . yes
O21A Cl2 O24A 103.3(7) . . . yes
O22' Cl2 O22A 24.0(13) . . . yes
O22' Cl2 O23' 99.8(13) . . . yes
O22' Cl2 O23A 136.7(13) . . . yes
O22' Cl2 O24' 133.3(14) . . . yes
O22' Cl2 O24A 82.9(12) . . . yes
O22A Cl2 O23' 75.9(11) . . . yes
O22A Cl2 O23A 119.9(10) . . . yes
O22A Cl2 O24' 136.2(12) . . . yes
O22A Cl2 O24A 104.3(10) . . . yes
O23' Cl2 O23A 59.1(11) . . . yes
O21A Cl2 O22A 111.7(8) . . . yes
O21A Cl2 O23' 99.4(9) . . . yes
O21A Cl2 O23A 113.0(8) . . . yes
O23B Cl3 O24B 110.9(5) . . . yes
O22B Cl3 O24B 111.4(5) . . . yes
O21B Cl3 O22B 108.8(4) . . . yes
O21B Cl3 O23B 106.9(5) . . . yes
O21B Cl3 O24B 108.4(5) . . . yes
O22B Cl3 O23B 110.3(5) . . . yes
O12B Cl4 O116 109.7(5) . . . yes
O13B Cl4 O14B 110.7(4) . . . yes
O12B Cl4 O14B 109.7(5) . . . yes
O12B Cl4 O13B 110.2(5) . . . yes
O14B Cl4 O116 108.2(5) . . . yes
O13B Cl4 O116 108.2(4) . . . yes
Zn1 O11A Cl1 127.5(4) . . . yes
Zn1 O21A Cl2 128.6(4) . . . yes
Cl2 O22' O22A 73(3) . . . yes
Cl2 O22A O22' 83(3) . . . yes
Cl2 O23' O23A 54.7(10) . . . yes
Cl2 O23A O24' 69.6(19) . . . yes
O23' O23A O24' 136(2) . . . yes
Cl2 O23A O23' 66.2(13) . . . yes
O23A O24' O24A 132(3) . . . yes
Cl2 O24' O24A 62.4(12) . . . yes
Cl2 O24' O23A 71.9(19) . . . yes
Cl2 O24A O24' 52.8(10) . . . yes
C2A N1A C6A 117.7(8) . . . yes
Zn1 N1A C2A 130.1(7) . . . yes
Zn1 N1A C6A 112.3(6) . . . yes
Zn1 N2A C7A 112.7(6) . . . yes
Zn1 N2A C8A 127.6(6) . . . yes
C7A N2A C8A 119.5(8) . . . yes
Zn1 N3A C10A 126.8(6) . . . yes
Zn1 N3A C11A 113.2(6) . . . yes
C10A N3A C11A 120.0(8) . . . yes
C12A N4A C16A 118.0(8) . . . yes
Zn1 N4A C12A 111.7(6) . . . yes
Zn1 N4A C16A 130.3(6) . . . yes
N1A C2A C3A 122.9(10) . . . yes
C2A C3A C4A 119.0(10) . . . no
C3A C4A C5A 119.1(10) . . . no
C4A C5A C6A 118.7(10) . . . no
C5A C6A C7A 121.2(9) . . . no
N1A C6A C5A 122.7(9) . . . yes
N1A C6A C7A 116.0(8) . . . yes
N2A C7A C6A 119.4(9) . . . yes
N2A C8A C9A 112.3(8) . . . yes
C8A C9A C10A 114.4(8) . . . no
N3A C10A C9A 111.4(8) . . . yes
N3A C11A C12A 119.7(9) . . . yes
C11A C12A C13A 121.5(9) . . . no
N4A C12A C11A 115.9(8) . . . yes
N4A C12A C13A 122.6(9) . . . yes
C12A C13A C14A 118.9(9) . . . no
C13A C14A C15A 119.2(10) . . . no
C14A C15A C16A 118.6(9) . . . no
N4A C16A C15A 122.7(9) . . . yes
Zn2 O21B Cl3 124.0(3) . . . yes
Zn2 O116 Cl4 124.9(4) . . . yes
Zn2 N1B C2B 130.3(6) . . . yes
Zn2 N1B C6B 111.7(6) . . . yes
C2B N1B C6B 118.0(8) . . . yes
Zn2 N2B C7B 114.5(6) . . . yes
Zn2 N2B C8B 125.4(6) . . . yes
C7B N2B C8B 120.0(8) . . . yes
Zn2 N3B C10B 126.8(6) . . . yes
Zn2 N3B C11B 112.8(6) . . . yes
C10B N3B C11B 120.2(8) . . . yes
Zn2 N4B C12B 112.2(6) . . . yes
Zn2 N4B C16B 129.3(6) . . . yes
C12B N4B C16B 118.4(8) . . . yes
N1B C2B C3B 122.4(9) . . . yes
C2B C3B C4B 119.4(9) . . . no
C3B C4B C5B 118.9(9) . . . no
C4B C5B C6B 118.6(9) . . . no
N1B C6B C5B 122.6(9) . . . yes
N1B C6B C7B 115.4(8) . . . yes
C5B C6B C7B 121.9(8) . . . no
N2B C7B C6B 118.8(8) . . . yes
N2B C8B C9B 111.2(9) . . . yes
C8B C9B C10B 113.7(9) . . . no
N3B C10B C9B 112.4(8) . . . yes
N3B C11B C12B 119.2(9) . . . yes
N4B C12B C11B 116.0(8) . . . yes
N4B C12B C13B 122.1(9) . . . yes
C11B C12B C13B 121.9(9) . . . no
C12B C13B C14B 118.7(9) . . . no
C13B C14B C15B 119.2(10) . . . no
C14B C15B C16B 118.8(9) . . . no
N4B C16B C15B 122.7(9) . . . yes

loop_
_geom_bond_atom_site_label_1
_geom_bond_atom_site_label_2
_geom_bond_distance
_geom_bond_site_symmetry_1
_geom_bond_site_symmetry_2
_geom_bond_publ_flag
Zn1 O11A 2.235(7) . . yes
Zn1 O21A 2.309(7) . . yes
Zn1 N1A 2.102(8) . . yes
Zn1 N2A 2.130(8) . . yes
Zn1 N3A 2.107(8) . . yes
Zn1 N4A 2.107(7) . . yes
Zn2 N2B 2.094(8) . . yes
Zn2 N3B 2.111(8) . . yes
Zn2 N4B 2.091(7) . . yes
Zn2 N1B 2.120(8) . . yes
Zn2 O21B 2.340(6) . . yes
Zn2 O116 2.247(7) . . yes
Cl1 O14A 1.423(8) . . yes
Cl1 O11A 1.451(8) . . yes
Cl1 O12A 1.422(8) . . yes
Cl1 O13A 1.436(8) . . yes
Cl2 O24A 1.525(17) . . yes
Cl2 O24' 1.37(2) . . yes
Cl2 O22A 1.393(17) . . yes
Cl2 O21A 1.444(8) . . yes
Cl2 O22' 1.44(3) . . yes
Cl2 O23' 1.56(2) . . yes
Cl2 O23A 1.390(18) . . yes
Cl3 O23B 1.434(9) . . yes
Cl3 O22B 1.413(9) . . yes
Cl3 O21B 1.442(6) . . yes
Cl3 O24B 1.416(9) . . yes
Cl4 O12B 1.406(8) . . yes
Cl4 O13B 1.405(7) . . yes
Cl4 O14B 1.436(8) . . yes
Cl4 O116 1.462(7) . . yes
O22' O22A 0.59(3) . . yes
O23' O23A 1.46(3) . . yes
O23A O24' 0.91(3) . . yes
O24' O24A 1.56(3) . . yes
N1A C6A 1.353(12) . . yes
N1A C2A 1.331(13) . . yes
N2A C7A 1.267(12) . . yes
N2A C8A 1.473(13) . . yes
N3A C10A 1.472(13) . . yes
N3A C11A 1.260(13) . . yes
N4A C16A 1.332(12) . . yes
N4A C12A 1.354(12) . . yes
C2A C3A 1.394(15) . . no
C3A C4A 1.372(16) . . no
C4A C5A 1.382(14) . . no
C5A C6A 1.387(14) . . no
C6A C7A 1.475(14) . . no
C8A C9A 1.520(14) . . no
C9A C10A 1.515(14) . . no
C11A C12A 1.472(14) . . no
C12A C13A 1.383(14) . . no
C13A C14A 1.381(14) . . no
C14A C15A 1.379(14) . . no
C15A C16A 1.398(14) . . no
N1B C2B 1.336(12) . . yes
N1B C6B 1.355(12) . . yes
N2B C7B 1.261(12) . . yes
N2B C8B 1.476(13) . . yes
N3B C10B 1.470(13) . . yes
N3B C11B 1.268(13) . . yes
N4B C12B 1.350(12) . . yes
N4B C16B 1.327(12) . . yes
C2B C3B 1.388(14) . . no
C3B C4B 1.378(15) . . no
C4B C5B 1.387(14) . . no
C5B C6B 1.385(14) . . no
C6B C7B 1.480(14) . . no
C8B C9B 1.515(15) . . no
C9B C10B 1.522(16) . . no
C11B C12B 1.476(14) . . no
C12B C13B 1.387(14) . . no
C13B C14B 1.384(14) . . no
C14B C15B 1.374(14) . . no
C15B C16B 1.389(14) . . no

loop_
_geom_torsion_atom_site_label_1
_geom_torsion_atom_site_label_2
_geom_torsion_atom_site_label_3
_geom_torsion_atom_site_label_4
_geom_torsion
_geom_torsion_site_symmetry_1
_geom_torsion_site_symmetry_2
_geom_torsion_site_symmetry_3
_geom_torsion_site_symmetry_4
_geom_torsion_publ_flag
N1A Zn1 O11A Cl1 -97.1(6) . . . . no
N2A Zn1 O11A Cl1 -176.1(6) . . . . no
N3A Zn1 O11A Cl1 95.0(6) . . . . no
N4A Zn1 O11A Cl1 15.6(6) . . . . no
N1A Zn1 O21A Cl2 50.7(6) . . . . no
N2A Zn1 O21A Cl2 129.6(6) . . . . no
N3A Zn1 O21A Cl2 -141.4(6) . . . . no
N4A Zn1 O21A Cl2 -62.0(6) . . . . no
O11A Zn1 N1A C2A 83.4(8) . . . . no
O11A Zn1 N1A C6A -98.3(6) . . . . no
O21A Zn1 N1A C2A -97.4(8) . . . . no
O21A Zn1 N1A C6A 80.8(6) . . . . no
N2A Zn1 N1A C2A 175.7(9) . . . . no
N2A Zn1 N1A C6A -6.1(6) . . . . no
N4A Zn1 N1A C2A -10.0(9) . . . . no
N4A Zn1 N1A C6A 168.2(6) . . . . no
O11A Zn1 N2A C7A 96.2(7) . . . . no
O11A Zn1 N2A C8A -88.7(7) . . . . no
O21A Zn1 N2A C7A -84.6(7) . . . . no
O21A Zn1 N2A C8A 90.5(7) . . . . no
N1A Zn1 N2A C7A 7.3(6) . . . . no
N1A Zn1 N2A C8A -177.6(8) . . . . no
N3A Zn1 N2A C7A -173.4(7) . . . . no
N3A Zn1 N2A C8A 1.8(7) . . . . no
O11A Zn1 N3A C10A 85.6(7) . . . . no
O11A Zn1 N3A C11A -96.2(7) . . . . no
O21A Zn1 N3A C10A -93.7(7) . . . . no
O21A Zn1 N3A C11A 84.5(7) . . . . no
N2A Zn1 N3A C10A -6.5(7) . . . . no
N2A Zn1 N3A C11A 171.7(7) . . . . no
N4A Zn1 N3A C10A 179.0(8) . . . . no
N4A Zn1 N3A C11A -2.8(7) . . . . no
O11A Zn1 N4A C12A 92.3(6) . . . . no
O11A Zn1 N4A C16A -89.1(8) . . . . no
O21A Zn1 N4A C12A -86.8(6) . . . . no
O21A Zn1 N4A C16A 91.9(8) . . . . no
N1A Zn1 N4A C12A -176.9(6) . . . . no
N1A Zn1 N4A C16A 1.7(9) . . . . no
N3A Zn1 N4A C12A 2.5(6) . . . . no
N3A Zn1 N4A C16A -178.9(8) . . . . no
N1B Zn2 N4B C16B -9.2(8) . . . . no
N3B Zn2 N4B C12B -1.4(6) . . . . no
N3B Zn2 N4B C16B 174.3(8) . . . . no
N4B Zn2 O116 Cl4 7.2(6) . . . . no
O21B Zn2 N1B C2B -93.0(8) . . . . no
O21B Zn2 N1B C6B 83.9(6) . . . . no
O116 Zn2 N1B C2B 80.9(8) . . . . no
O116 Zn2 N1B C6B -102.2(6) . . . . no
N2B Zn2 N1B C2B 174.5(8) . . . . no
N2B Zn2 N1B C6B -8.6(6) . . . . no
N4B Zn2 N1B C2B -12.5(8) . . . . no
N4B Zn2 N1B C6B 164.5(6) . . . . no
O21B Zn2 N2B C7B -77.0(7) . . . . no
O21B Zn2 N2B C8B 102.3(8) . . . . no
O116 Zn2 N2B C7B 92.3(7) . . . . no
O116 Zn2 N2B C8B -88.4(8) . . . . no
N1B Zn2 N2B C7B 6.7(7) . . . . no
N1B Zn2 N2B C8B -174.0(8) . . . . no
N3B Zn2 N2B C7B -178.0(7) . . . . no
N3B Zn2 N2B C8B 1.3(8) . . . . no
O21B Zn2 N3B C10B -99.0(8) . . . . no
O21B Zn2 N3B C11B 85.9(7) . . . . no
O116 Zn2 N3B C10B 85.1(8) . . . . no
O116 Zn2 N3B C11B -90.0(7) . . . . no
N2B Zn2 N3B C10B -7.7(8) . . . . no
N2B Zn2 N3B C11B 177.2(7) . . . . no
N4B Zn2 N3B C10B 179.8(8) . . . . no
N1B Zn2 O21B Cl3 -172.5(5) . . . . no
N2B Zn2 O21B Cl3 -94.0(5) . . . . no
N3B Zn2 O21B Cl3 -3.5(5) . . . . no
N4B Zn2 O21B Cl3 74.6(5) . . . . no
N1B Zn2 O116 Cl4 -104.6(5) . . . . no
N2B Zn2 O116 Cl4 176.9(5) . . . . no
N3B Zn2 O116 Cl4 86.7(5) . . . . no
N1B Zn2 N4B C12B 175.2(6) . . . . no
O21B Zn2 N4B C16B 71.8(8) . . . . no
N4B Zn2 N3B C11B 4.7(7) . . . . no
O21B Zn2 N4B C12B -103.9(6) . . . . no
O116 Zn2 N4B C12B 87.4(6) . . . . no
O116 Zn2 N4B C16B -96.9(8) . . . . no
O13A Cl1 O11A Zn1 -66.8(6) . . . . no
O14A Cl1 O11A Zn1 51.8(7) . . . . no
O12A Cl1 O11A Zn1 174.6(6) . . . . no
O23' Cl2 O21A Zn1 89.5(9) . . . . no
O23A Cl2 O21A Zn1 29.2(10) . . . . no
O24' Cl2 O21A Zn1 -12.6(14) . . . . no
O24A Cl2 O21A Zn1 -80.6(8) . . . . no
O21A Cl2 O22' O22A -105(3) . . . . no
O23' Cl2 O22' O22A -1(3) . . . . no
O23A Cl2 O22' O22A 53(4) . . . . no
O22A Cl2 O21A Zn1 167.9(9) . . . . no
O22' Cl2 O23' O23A 139.3(14) . . . . no
O22A Cl2 O23' O23A 138.7(13) . . . . no
O24' Cl2 O23' O23A 2.8(14) . . . . no
O24A Cl2 O23' O23A 45(3) . . . . no
O21A Cl2 O23A O23' 87.3(11) . . . . no
O21A Cl2 O23A O24' -97.1(18) . . . . no
O22' Cl2 O23A O23' -70(2) . . . . no
O24' Cl2 O22' O22A 109(3) . . . . no
O24A Cl2 O22' O22A 154(3) . . . . no
O21A Cl2 O22A O22' 84(3) . . . . no
O23' Cl2 O22A O22' 179(3) . . . . no
O23A Cl2 O22A O22' -141(3) . . . . no
O24' Cl2 O22A O22' -95(3) . . . . no
O24A Cl2 O22A O22' -27(3) . . . . no
O21A Cl2 O23' O23A -111.2(10) . . . . no
O22' Cl2 O21A Zn1 -167.1(12) . . . . no
O21A Cl2 O24' O24A -94.8(10) . . . . no
O22' Cl2 O24' O23A -115(2) . . . . no
O22' Cl2 O24' O24A 51(2) . . . . no
O22A Cl2 O24' O23A -81(2) . . . . no
O22A Cl2 O24' O24A 84.5(19) . . . . no
O23' Cl2 O24' O23A -3.8(19) . . . . no
O23' Cl2 O24' O24A 161.8(11) . . . . no
O23A Cl2 O24' O24A 166(2) . . . . no
O24A Cl2 O24' O23A -166(2) . . . . no
O21A Cl2 O24A O24' 108.4(12) . . . . no
O22' Cl2 O24A O24' -145.4(15) . . . . no
O22A Cl2 O24A O24' -134.7(14) . . . . no
O23' Cl2 O24A O24' -48(3) . . . . no
O23A Cl2 O24A O24' -9.1(14) . . . . no
O24A Cl2 O23A O24' 13(2) . . . . no
O21A Cl2 O24' O23A 99.6(17) . . . . no
O22' Cl2 O23A O24' 106(2) . . . . no
O22A Cl2 O23A O23' -47.6(15) . . . . no
O22A Cl2 O23A O24' 127.9(19) . . . . no
O23' Cl2 O23A O24' 176(2) . . . . no
O24' Cl2 O23A O23' -176(2) . . . . no
O24A Cl2 O23A O23' -162.3(11) . . . . no
O24B Cl3 O21B Zn2 -65.0(6) . . . . no
O22B Cl3 O21B Zn2 173.8(5) . . . . no
O23B Cl3 O21B Zn2 54.7(6) . . . . no
O14B Cl4 O116 Zn2 50.6(6) . . . . no
O12B Cl4 O116 Zn2 -69.0(6) . . . . no
O13B Cl4 O116 Zn2 170.7(5) . . . . no
Cl2 O23' O23A O24' -6(3) . . . . no
O23' O23A O24' O24A -12(5) . . . . no
Cl2 O23A O24' O24A -17(2) . . . . no
O23' O23A O24' Cl2 6(3) . . . . no
O23A O24' O24A Cl2 19(3) . . . . no
Zn1 N1A C6A C7A 4.4(10) . . . . no
Zn1 N1A C2A C3A 178.0(7) . . . . no
C6A N1A C2A C3A -0.2(14) . . . . no
Zn1 N1A C6A C5A -177.7(8) . . . . no
C2A N1A C6A C7A -177.1(8) . . . . no
C2A N1A C6A C5A 0.8(13) . . . . no
Zn1 N2A C7A C6A -7.3(10) . . . . no
C7A N2A C8A C9A 145.5(9) . . . . no
C8A N2A C7A C6A 177.2(8) . . . . no
Zn1 N2A C8A C9A -29.3(11) . . . . no
Zn1 N3A C10A C9A 38.5(11) . . . . no
Zn1 N3A C11A C12A 2.7(11) . . . . no
C10A N3A C11A C12A -179.0(8) . . . . no
C11A N3A C10A C9A -139.5(9) . . . . no
C12A N4A C16A C15A -0.6(13) . . . . no
Zn1 N4A C16A C15A -179.1(7) . . . . no
Zn1 N4A C12A C11A -1.9(10) . . . . no
Zn1 N4A C12A C13A 178.4(7) . . . . no
C16A N4A C12A C11A 179.3(8) . . . . no
C16A N4A C12A C13A -0.4(13) . . . . no
N1A C2A C3A C4A -0.3(15) . . . . no
C2A C3A C4A C5A 0.2(15) . . . . no
C3A C4A C5A C6A 0.3(15) . . . . no
C4A C5A C6A N1A -0.8(15) . . . . no
C4A C5A C6A C7A 177.0(9) . . . . no
N1A C6A C7A N2A 2.1(13) . . . . no
C5A C6A C7A N2A -175.8(9) . . . . no
N2A C8A C9A C10A 67.5(11) . . . . no
C8A C9A C10A N3A -72.5(11) . . . . no
N3A C11A C12A N4A -0.6(13) . . . . no
N3A C11A C12A C13A 179.2(9) . . . . no
N4A C12A C13A C14A 0.8(15) . . . . no
C11A C12A C13A C14A -178.9(9) . . . . no
C12A C13A C14A C15A -0.3(15) . . . . no
C13A C14A C15A C16A -0.7(15) . . . . no
C14A C15A C16A N4A 1.1(15) . . . . no
Zn2 N1B C2B C3B 175.0(7) . . . . no
C6B N1B C2B C3B -1.8(13) . . . . no
Zn2 N1B C6B C5B -174.0(7) . . . . no
Zn2 N1B C6B C7B 9.4(9) . . . . no
C2B N1B C6B C5B 3.3(13) . . . . no
C2B N1B C6B C7B -173.3(8) . . . . no
Zn2 N2B C7B C6B -3.7(11) . . . . no
C8B N2B C7B C6B 177.0(8) . . . . no
Zn2 N2B C8B C9B 34.5(12) . . . . no
C7B N2B C8B C9B -146.3(9) . . . . no
Zn2 N3B C10B C9B -22.2(12) . . . . no
C11B N3B C10B C9B 152.6(9) . . . . no
Zn2 N3B C11B C12B -7.1(11) . . . . no
C10B N3B C11B C12B 177.5(9) . . . . no
Zn2 N4B C12B C11B -1.6(10) . . . . no
Zn2 N4B C12B C13B 176.1(7) . . . . no
C16B N4B C12B C11B -177.8(8) . . . . no
C16B N4B C12B C13B -0.1(13) . . . . no
Zn2 N4B C16B C15B -174.8(7) . . . . no
C12B N4B C16B C15B 0.6(13) . . . . no
N1B C2B C3B C4B -0.9(14) . . . . no
C2B C3B C4B C5B 2.1(14) . . . . no
C3B C4B C5B C6B -0.7(14) . . . . no
C4B C5B C6B N1B -2.1(14) . . . . no
C4B C5B C6B C7B 174.3(9) . . . . no
N1B C6B C7B N2B -4.1(12) . . . . no
C5B C6B C7B N2B 179.3(9) . . . . no
N2B C8B C9B C10B -74.5(11) . . . . no
C8B C9B C10B N3B 67.7(12) . . . . no
N3B C11B C12B N4B 6.1(13) . . . . no
N3B C11B C12B C13B -171.6(9) . . . . no
N4B C12B C13B C14B -0.5(14) . . . . no
C11B C12B C13B C14B 177.1(9) . . . . no
C12B C13B C14B C15B 0.6(15) . . . . no
C13B C14B C15B C16B -0.1(15) . . . . no
C14B C15B C16B N4B -0.6(15) . . . . no
